data_7045159
loop_
_publ_author_name
'Rodr\'iguez-Lugo, R E'
'Chac\'on-Ter\'an, M A'
'De Le\'on, S'
'Vogt, M.'
'Rosenthal, A. J.'
'Landaeta, V. R.'

_publ_section_title
;
 Synthesis, characterization and Pd(ii)-coordination chemistry of the
 ligand tris(quinolin-8-yl)phosphite. Application in the catalytic aerobic
 oxidation of amines.
;
_journal_issue 6
_journal_name_full 'Dalton transactions (Cambridge, England : 2003)'
_journal_page_first 2061
_journal_page_last 2072
_journal_paper_doi 10.1039/c7dt04000h
_journal_volume 47
_journal_year 2018
_chemical_formula_moiety 'C27 H18 Cl2 N3 O3 P Pd, C H2 Cl2'
_chemical_formula_sum 'C28 H20 Cl4 N3 O3 P Pd'
_chemical_formula_weight 725.64
_chemical_name_common '[Pd(P(Oquin)3}Cl2]'
_chemical_name_systematic '[Pd(P(Oquin)3}Cl2]'
_space_group_crystal_system monoclinic
_space_group_IT_number 14
_space_group_name_Hall '-P 2yn'
_space_group_name_H-M_alt 'P 1 21/n 1'
_symmetry_cell_setting monoclinic
_symmetry_Int_Tables_number 14
_symmetry_space_group_name_Hall '-P 2yn'
_symmetry_space_group_name_H-M 'P 1 21/n 1'
_atom_sites_solution_hydrogens mixed
_audit_creation_date 2017-01-06
_audit_creation_method
;
Olex2 1.2
(compiled Dec 12 2016 15:38:10 for OlexSys, GUI svn.r5289)
;
_audit_update_record
;
2017-05-03 deposited with the CCDC.
2017-12-26 downloaded from the CCDC.
;
_cell_angle_alpha 90
_cell_angle_beta 92.511(2)
_cell_angle_gamma 90
_cell_formula_units_Z 4
_cell_length_a 10.7868(11)
_cell_length_b 23.313(2)
_cell_length_c 10.9533(11)
_cell_measurement_reflns_used 5784
_cell_measurement_temperature 100(2)
_cell_measurement_theta_max 28.34
_cell_measurement_theta_min 2.55
_cell_volume 2751.8(5)
_computing_molecular_graphics 'Olex2 (Dolomanov et al., 2009)'
_computing_publication_material 'Olex2 (Dolomanov et al., 2009)'
_computing_structure_refinement 'ShelXL (Sheldrick, 2015)'
_computing_structure_solution 'SHELXS-97 (Sheldrick, 1990)'
_diffrn_ambient_temperature 100.15
_diffrn_measured_fraction_theta_full 1.000
_diffrn_measured_fraction_theta_max 0.997
_diffrn_measurement_device_type 'CCD area detector'
_diffrn_measurement_method 'phi and omega scans'
_diffrn_radiation_monochromator graphite
_diffrn_radiation_probe x-ray
_diffrn_radiation_type MoK\a
_diffrn_radiation_wavelength 0.71073
_diffrn_reflns_av_R_equivalents 0.0922
_diffrn_reflns_av_unetI/netI 0.0569
_diffrn_reflns_Laue_measured_fraction_full 1.000
_diffrn_reflns_Laue_measured_fraction_max 0.997
_diffrn_reflns_limit_h_max 14
_diffrn_reflns_limit_h_min -14
_diffrn_reflns_limit_k_max 31
_diffrn_reflns_limit_k_min -31
_diffrn_reflns_limit_l_max 14
_diffrn_reflns_limit_l_min -14
_diffrn_reflns_number 28444
_diffrn_reflns_point_group_measured_fraction_full 1.000
_diffrn_reflns_point_group_measured_fraction_max 0.997
_diffrn_reflns_theta_full 25.242
_diffrn_reflns_theta_max 28.367
_diffrn_reflns_theta_min 1.747
_diffrn_source 'sealed X-ray tube'
_diffrn_source_type 'BRUKER APEX'
_exptl_absorpt_coefficient_mu 1.159
_exptl_absorpt_correction_T_max 0.8363
_exptl_absorpt_correction_T_min 0.6804
_exptl_absorpt_correction_type empirical
_exptl_absorpt_process_details '(Sheldrick, 2015)'
_exptl_crystal_colour yellow
_exptl_crystal_density_diffrn 1.752
_exptl_crystal_density_method 'not measured'
_exptl_crystal_description plate
_exptl_crystal_F_000 1448
_exptl_crystal_recrystallization_method 'slow diffusion dichloromethane'
_exptl_crystal_size_max 0.36
_exptl_crystal_size_mid 0.32
_exptl_crystal_size_min 0.16
_refine_diff_density_max 1.332
_refine_diff_density_min -1.653
_refine_diff_density_rms 0.111
_refine_ls_extinction_method none
_refine_ls_goodness_of_fit_ref 1.046
_refine_ls_hydrogen_treatment mixed
_refine_ls_matrix_type full
_refine_ls_number_parameters 433
_refine_ls_number_reflns 6876
_refine_ls_number_restraints 0
_refine_ls_restrained_S_all 1.046
_refine_ls_R_factor_all 0.0404
_refine_ls_R_factor_gt 0.0352
_refine_ls_shift/su_max 0.003
_refine_ls_shift/su_mean 0.000
_refine_ls_structure_factor_coef Fsqd
_refine_ls_weighting_details 'w=1/[\s^2^(Fo^2^)+(0.0452P)^2^] where P=(Fo^2^+2Fc^2^)/3'
_refine_ls_weighting_scheme calc
_refine_ls_wR_factor_gt 0.0892
_refine_ls_wR_factor_ref 0.0915
_reflns_Friedel_coverage 0.000
_reflns_number_gt 5961
_reflns_number_total 6876
_reflns_threshold_expression 'I > 2\s(I)'
_cod_data_source_file c7dt04000h2.cif
_cod_data_source_block p21n
_cod_depositor_comments
;

2018-02-23
Z value and formula fixed to values more according to usual
chemical conventions.                 miguel

 Adding full bibliography for 7045158--7045159.cif.
;
_cod_original_sg_symbol_H-M 'P 21/n'
_cod_original_formula_moiety '4(C27 H18 Cl2 N3 O3 P Pd), 4(C H2 Cl2)'
_cod_original_formula_sum 'C112 H80 Cl16 N12 O12 P4 Pd4'
_cod_original_formula_units_Z 1
_cod_original_formula_weight 2902.56
_cod_database_code 7045159
_shelx_shelxl_version_number 2016/6
_shelx_space_group_comment
;
The symmetry employed for this shelxl refinement is uniquely defined
by the following loop, which should always be used as a source of
symmetry information in preference to the above space-group names.
They are only intended as comments.
;
_shelx_estimated_absorpt_t_max 0.836
_shelx_estimated_absorpt_t_min 0.680
_olex2_refinement_description
;
1. Fixed Uiso
 At 1.2 times of:
  All C(H,H) groups
2.a Secondary CH2 refined with riding coordinates:
 C1S(H1SA,H1SB)
;
_olex2_submission_special_instructions 'No special instructions were received'

loop_
_space_group_symop_operation_xyz
'x, y, z'
'-x+1/2, y+1/2, -z+1/2'
'-x, -y, -z'
'x-1/2, -y-1/2, z-1/2'

loop_
_atom_site_label
_atom_site_type_symbol
_atom_site_fract_x
_atom_site_fract_y
_atom_site_fract_z
_atom_site_U_iso_or_equiv
_atom_site_adp_type
_atom_site_occupancy
_atom_site_site_symmetry_order
_atom_site_calc_flag
_atom_site_refinement_flags_posn
Pd1 Pd 0.56891(2) 0.85244(2) 0.79305(2) 0.01278(7) Uani 1 1 d .
Cl1 Cl 0.35565(5) 0.84915(2) 0.77262(5) 0.01823(12) Uani 1 1 d .
P1 P 0.56403(5) 0.80965(2) 0.61888(5) 0.01407(12) Uani 1 1 d .
Cl2 Cl 0.54993(5) 0.90442(2) 0.97782(5) 0.02170(13) Uani 1 1 d .
N1 N 0.76606(17) 0.84800(7) 0.80522(18) 0.0136(4) Uani 1 1 d .
O1 O 0.69301(14) 0.79162(7) 0.56822(14) 0.0164(3) Uani 1 1 d .
N3 N 0.68779(18) 0.91847(8) 0.58986(18) 0.0186(4) Uani 1 1 d .
O2 O 0.47928(14) 0.75404(6) 0.59860(14) 0.0163(3) Uani 1 1 d .
O3 O 0.50237(15) 0.84117(7) 0.50330(15) 0.0184(3) Uani 1 1 d .
N2 N 0.63548(17) 0.72371(8) 0.79728(18) 0.0164(4) Uani 1 1 d .
C6 C 0.4413(2) 0.71486(9) 0.6851(2) 0.0156(4) Uani 1 1 d .
C7 C 0.8421(2) 0.81129(9) 0.7418(2) 0.0149(4) Uani 1 1 d .
C8 C 0.5214(2) 0.69855(9) 0.7843(2) 0.0148(4) Uani 1 1 d .
C9 C 0.5278(2) 0.89206(10) 0.4423(2) 0.0170(4) Uani 1 1 d .
C10 C 0.7069(2) 0.70854(10) 0.8917(2) 0.0205(5) Uani 1 1 d .
C11 C 0.8190(2) 0.87954(10) 0.8937(2) 0.0184(5) Uani 1 1 d .
C12 C 0.6195(2) 0.93133(9) 0.4861(2) 0.0164(4) Uani 1 1 d .
C13 C 0.3275(2) 0.69015(10) 0.6659(2) 0.0185(5) Uani 1 1 d .
C14 C 0.4795(2) 0.65631(9) 0.8663(2) 0.0164(4) Uani 1 1 d .
C15 C 0.9446(2) 0.87705(11) 0.9311(2) 0.0214(5) Uani 1 1 d .
Cl2S Cl 0.14323(7) 0.99862(3) 0.85932(10) 0.0541(2) Uani 1 1 d .
C16 C 0.2885(2) 0.64700(10) 0.7456(2) 0.0220(5) Uani 1 1 d .
C17 C 0.80290(19) 0.78053(9) 0.6354(2) 0.0164(4) Uani 1 1 d .
C18 C 0.5598(2) 0.64268(10) 0.9677(2) 0.0198(5) Uani 1 1 d .
C19 C 0.9682(2) 0.80238(10) 0.7841(2) 0.0188(5) Uani 1 1 d .
C20 C 0.3618(2) 0.63046(11) 0.8435(2) 0.0217(5) Uani 1 1 d .
C21 C 0.6733(2) 0.66851(10) 0.9808(2) 0.0214(5) Uani 1 1 d .
C22 C 0.4586(2) 0.90241(11) 0.3375(2) 0.0204(5) Uani 1 1 d .
C23 C 1.0179(2) 0.83713(11) 0.8799(2) 0.0217(5) Uani 1 1 d .
C24 C 0.6376(2) 0.98235(10) 0.4172(2) 0.0191(5) Uani 1 1 d .
C25 C 0.8766(2) 0.74009(10) 0.5849(2) 0.0205(5) Uani 1 1 d .
C26 C 0.5636(2) 0.99250(11) 0.3098(2) 0.0222(5) Uani 1 1 d .
C27 C 1.0414(2) 0.75982(11) 0.7306(2) 0.0239(5) Uani 1 1 d .
C28 C 0.9964(2) 0.72824(11) 0.6350(2) 0.0249(5) Uani 1 1 d .
C29 C 0.7754(2) 0.95560(11) 0.6264(2) 0.0233(5) Uani 1 1 d .
C30 C 0.7998(3) 1.00668(11) 0.5645(2) 0.0254(5) Uani 1 1 d .
C31 C 0.7313(2) 1.01999(10) 0.4614(2) 0.0236(5) Uani 1 1 d .
C32 C 0.4773(2) 0.95320(11) 0.2711(2) 0.0233(5) Uani 1 1 d .
C1S C 0.2556(3) 0.96714(13) 0.9588(3) 0.0402(8) Uani 1 1 d .
H1SA H 0.324410 0.994579 0.975231 0.048 Uiso 1 1 calc R
H1SB H 0.290100 0.932652 0.919895 0.048 Uiso 1 1 calc R
Cl1S Cl 0.19022(7) 0.94768(5) 1.09770(8) 0.0688(3) Uani 1 1 d .
H29 H 0.823(2) 0.9470(9) 0.701(2) 0.006(5) Uiso 1 1 d .
H18 H 0.531(2) 0.6151(10) 1.026(2) 0.015(6) Uiso 1 1 d .
H13 H 0.279(2) 0.6991(11) 0.594(3) 0.021(7) Uiso 1 1 d .
H25 H 0.852(2) 0.7201(11) 0.518(2) 0.020(7) Uiso 1 1 d .
H20 H 0.332(2) 0.6001(10) 0.899(2) 0.012(6) Uiso 1 1 d .
H26 H 0.579(2) 1.0249(11) 0.263(3) 0.020(7) Uiso 1 1 d .
H15 H 0.973(3) 0.8984(12) 0.987(3) 0.028(8) Uiso 1 1 d .
H22 H 0.401(2) 0.8746(11) 0.306(2) 0.017(6) Uiso 1 1 d .
H21 H 0.730(2) 0.6587(11) 1.051(3) 0.017(6) Uiso 1 1 d .
H11 H 0.770(2) 0.9029(10) 0.938(2) 0.011(6) Uiso 1 1 d .
H31 H 0.747(2) 1.0547(12) 0.417(2) 0.028(7) Uiso 1 1 d .
H30 H 0.856(3) 1.0298(13) 0.601(3) 0.042(9) Uiso 1 1 d .
H10 H 0.782(3) 0.7286(12) 0.898(3) 0.026(7) Uiso 1 1 d .
H32 H 0.426(2) 0.9612(12) 0.197(2) 0.026(8) Uiso 1 1 d .
H28 H 1.043(2) 0.6985(11) 0.589(3) 0.025(7) Uiso 1 1 d .
H16 H 0.212(3) 0.6296(12) 0.724(3) 0.027(7) Uiso 1 1 d .
H23 H 1.099(3) 0.8327(13) 0.909(3) 0.036(8) Uiso 1 1 d .
H27 H 1.117(3) 0.7560(13) 0.758(3) 0.037(8) Uiso 1 1 d .

loop_
_atom_site_aniso_label
_atom_site_aniso_U_11
_atom_site_aniso_U_22
_atom_site_aniso_U_33
_atom_site_aniso_U_23
_atom_site_aniso_U_13
_atom_site_aniso_U_12
Pd1 0.01173(10) 0.01315(10) 0.01337(10) -0.00041(6) -0.00044(7) -0.00014(6)
Cl1 0.0128(3) 0.0213(3) 0.0204(3) -0.0027(2) -0.0005(2) 0.00055(19)
P1 0.0126(3) 0.0155(3) 0.0141(3) 0.0005(2) -0.0008(2) -0.0009(2)
Cl2 0.0196(3) 0.0252(3) 0.0203(3) -0.0079(2) 0.0009(2) 0.0002(2)
N1 0.0138(9) 0.0127(9) 0.0140(9) 0.0017(7) -0.0014(7) -0.0021(7)
O1 0.0138(7) 0.0203(8) 0.0150(8) -0.0020(6) -0.0006(6) -0.0004(6)
N3 0.0211(10) 0.0175(9) 0.0171(10) 0.0003(7) 0.0002(8) 0.0010(8)
O2 0.0181(8) 0.0163(8) 0.0142(8) 0.0008(6) -0.0022(6) -0.0049(6)
O3 0.0186(8) 0.0190(8) 0.0171(8) 0.0037(6) -0.0038(7) -0.0034(6)
N2 0.0152(9) 0.0145(9) 0.0195(10) -0.0021(7) -0.0001(7) -0.0016(7)
C6 0.0165(10) 0.0138(10) 0.0166(11) -0.0016(8) 0.0036(9) -0.0011(8)
C7 0.0135(10) 0.0147(10) 0.0167(11) 0.0013(8) 0.0026(8) -0.0016(8)
C8 0.0142(10) 0.0133(10) 0.0170(11) -0.0028(8) 0.0023(8) 0.0006(8)
C9 0.0156(10) 0.0196(11) 0.0161(11) 0.0031(9) 0.0042(9) 0.0036(9)
C10 0.0175(11) 0.0192(11) 0.0244(13) 0.0001(9) -0.0031(9) -0.0018(9)
C11 0.0177(11) 0.0188(11) 0.0187(12) 0.0006(9) -0.0004(9) -0.0014(9)
C12 0.0154(10) 0.0166(10) 0.0176(11) -0.0001(8) 0.0038(9) 0.0046(8)
C13 0.0155(11) 0.0206(11) 0.0192(12) -0.0020(9) -0.0004(9) 0.0004(9)
C14 0.0160(11) 0.0151(10) 0.0185(12) -0.0012(8) 0.0045(9) 0.0012(8)
C15 0.0190(12) 0.0253(13) 0.0196(12) -0.0009(10) -0.0046(10) -0.0075(10)
Cl2S 0.0340(4) 0.0396(4) 0.0897(7) 0.0088(4) 0.0127(4) 0.0042(3)
C16 0.0148(11) 0.0234(12) 0.0280(14) -0.0027(10) 0.0041(10) -0.0053(9)
C17 0.0111(10) 0.0189(11) 0.0193(11) 0.0029(9) 0.0010(9) -0.0025(8)
C18 0.0240(12) 0.0159(11) 0.0199(12) 0.0032(9) 0.0037(10) 0.0015(9)
C19 0.0131(10) 0.0210(12) 0.0224(12) 0.0051(9) 0.0012(9) -0.0021(8)
C20 0.0179(11) 0.0230(12) 0.0245(13) 0.0022(10) 0.0054(10) -0.0022(9)
C21 0.0232(12) 0.0201(12) 0.0205(12) 0.0036(10) -0.0031(10) 0.0026(10)
C22 0.0169(11) 0.0257(12) 0.0186(12) -0.0004(9) 0.0008(9) 0.0023(9)
C23 0.0134(11) 0.0300(13) 0.0215(12) 0.0051(10) -0.0031(9) -0.0025(10)
C24 0.0205(11) 0.0177(11) 0.0197(12) 0.0012(9) 0.0055(9) 0.0043(9)
C25 0.0186(11) 0.0199(11) 0.0232(12) -0.0032(10) 0.0026(10) -0.0020(9)
C26 0.0228(12) 0.0222(12) 0.0220(12) 0.0075(10) 0.0036(10) 0.0065(10)
C27 0.0134(11) 0.0269(13) 0.0314(14) 0.0042(10) 0.0019(10) 0.0017(9)
C28 0.0180(12) 0.0229(12) 0.0344(15) -0.0003(11) 0.0071(10) 0.0029(10)
C29 0.0278(13) 0.0227(12) 0.0192(12) 0.0008(10) -0.0020(10) -0.0017(10)
C30 0.0309(14) 0.0199(12) 0.0254(13) -0.0020(10) 0.0010(11) -0.0057(10)
C31 0.0303(13) 0.0164(11) 0.0244(13) 0.0030(9) 0.0055(10) 0.0004(10)
C32 0.0207(12) 0.0299(13) 0.0192(12) 0.0065(10) 0.0007(10) 0.0077(10)
C1S 0.0220(13) 0.0357(16) 0.064(2) -0.0207(15) 0.0101(14) -0.0036(11)
Cl1S 0.0261(4) 0.1367(10) 0.0432(5) -0.0318(6) -0.0024(3) -0.0216(5)

loop_
_atom_type_symbol
_atom_type_description
_atom_type_scat_dispersion_real
_atom_type_scat_dispersion_imag
_atom_type_scat_source
C C 0.0033 0.0016 'International Tables Vol C Tables 4.2.6.8 and 6.1.1.4'
H H 0.0000 0.0000 'International Tables Vol C Tables 4.2.6.8 and 6.1.1.4'
Cl Cl 0.1484 0.1585 'International Tables Vol C Tables 4.2.6.8 and 6.1.1.4'
N N 0.0061 0.0033 'International Tables Vol C Tables 4.2.6.8 and 6.1.1.4'
O O 0.0106 0.0060 'International Tables Vol C Tables 4.2.6.8 and 6.1.1.4'
P P 0.1023 0.0942 'International Tables Vol C Tables 4.2.6.8 and 6.1.1.4'
Pd Pd -0.9988 1.0072 'International Tables Vol C Tables 4.2.6.8 and 6.1.1.4'

loop_
_geom_angle_atom_site_label_1
_geom_angle_atom_site_label_2
_geom_angle_atom_site_label_3
_geom_angle
Cl1 Pd1 Cl2 88.67(2)
P1 Pd1 Cl1 85.00(2)
P1 Pd1 Cl2 172.91(2)
N1 Pd1 Cl1 174.91(5)
N1 Pd1 P1 91.07(5)
N1 Pd1 Cl2 95.43(5)
O1 P1 Pd1 116.60(6)
O1 P1 O2 104.08(8)
O1 P1 O3 100.85(9)
O2 P1 Pd1 119.44(6)
O3 P1 Pd1 119.12(7)
O3 P1 O2 92.73(8)
C7 N1 Pd1 127.43(15)
C11 N1 Pd1 114.59(15)
C11 N1 C7 117.5(2)
C17 O1 P1 127.43(14)
C29 N3 C12 117.3(2)
C6 O2 P1 128.50(14)
C9 O3 P1 133.84(15)
C10 N2 C8 117.5(2)
O2 C6 C8 120.91(19)
C13 C6 O2 117.5(2)
C13 C6 C8 121.4(2)
N1 C7 C17 124.1(2)
N1 C7 C19 120.0(2)
C17 C7 C19 115.93(19)
N2 C8 C6 118.9(2)
N2 C8 C14 122.9(2)
C6 C8 C14 118.2(2)
O3 C9 C12 122.4(2)
C22 C9 O3 116.2(2)
C22 C9 C12 121.3(2)
N2 C10 C21 124.4(2)
N2 C10 H10 113.5(17)
C21 C10 H10 122.1(17)
N1 C11 C15 124.9(2)
N1 C11 H11 118.9(15)
C15 C11 H11 116.1(15)
N3 C12 C9 119.0(2)
N3 C12 C24 123.0(2)
C9 C12 C24 118.0(2)
C6 C13 C16 119.8(2)
C6 C13 H13 120.0(16)
C16 C13 H13 119.9(16)
C18 C14 C8 116.8(2)
C18 C14 C20 123.8(2)
C20 C14 C8 119.4(2)
C11 C15 H15 120(2)
C23 C15 C11 118.8(2)
C23 C15 H15 121(2)
C13 C16 H16 115.9(18)
C20 C16 C13 120.8(2)
C20 C16 H16 123.2(18)
O1 C17 C7 123.85(19)
C25 C17 O1 114.3(2)
C25 C17 C7 121.6(2)
C14 C18 H18 117.9(15)
C21 C18 C14 119.9(2)
C21 C18 H18 122.2(15)
C23 C19 C7 118.8(2)
C27 C19 C7 120.6(2)
C27 C19 C23 120.6(2)
C14 C20 H20 120.6(14)
C16 C20 C14 120.3(2)
C16 C20 H20 119.1(14)
C10 C21 H21 121.4(15)
C18 C21 C10 118.4(2)
C18 C21 H21 120.2(15)
C9 C22 C32 119.8(2)
C9 C22 H22 120.5(16)
C32 C22 H22 119.6(16)
C15 C23 C19 119.3(2)
C15 C23 H23 119.8(19)
C19 C23 H23 120.9(19)
C26 C24 C12 119.7(2)
C31 C24 C12 116.7(2)
C31 C24 C26 123.6(2)
C17 C25 C28 121.2(2)
C17 C25 H25 122.0(17)
C28 C25 H25 116.7(17)
C24 C26 H26 119.3(17)
C32 C26 C24 120.0(2)
C32 C26 H26 120.5(17)
C19 C27 H27 118(2)
C28 C27 C19 121.0(2)
C28 C27 H27 121(2)
C25 C28 H28 114.3(16)
C27 C28 C25 119.1(2)
C27 C28 H28 126.4(16)
N3 C29 C30 123.7(2)
N3 C29 H29 117.4(13)
C30 C29 H29 118.9(13)
C29 C30 H30 116(2)
C31 C30 C29 119.3(2)
C31 C30 H30 125(2)
C24 C31 H31 119.1(17)
C30 C31 C24 120.0(2)
C30 C31 H31 120.9(17)
C22 C32 H32 119.7(16)
C26 C32 C22 121.2(2)
C26 C32 H32 119.1(16)
Cl2S C1S H1SA 109.5
Cl2S C1S H1SB 109.5
Cl2S C1S Cl1S 110.57(15)
H1SA C1S H1SB 108.1
Cl1S C1S H1SA 109.5
Cl1S C1S H1SB 109.5

loop_
_geom_bond_atom_site_label_1
_geom_bond_atom_site_label_2
_geom_bond_distance
Pd1 Cl1 2.3027(6)
Pd1 P1 2.1513(6)
Pd1 Cl2 2.3756(6)
Pd1 N1 2.1275(19)
P1 O1 1.5773(16)
P1 O2 1.5962(15)
P1 O3 1.5846(17)
N1 C7 1.392(3)
N1 C11 1.325(3)
O1 C17 1.392(3)
N3 C12 1.360(3)
N3 C29 1.330(3)
O2 C6 1.391(3)
O3 C9 1.395(3)
N2 C8 1.365(3)
N2 C10 1.311(3)
C6 C8 1.410(3)
C6 C13 1.364(3)
C7 C17 1.417(3)
C7 C19 1.432(3)
C8 C14 1.420(3)
C9 C12 1.416(3)
C9 C22 1.363(3)
C10 C21 1.409(3)
C10 H10 0.94(3)
C11 C15 1.399(3)
C11 H11 0.91(2)
C12 C24 1.427(3)
C13 C16 1.408(3)
C13 H13 0.95(3)
C14 C18 1.414(3)
C14 C20 1.417(3)
C15 C23 1.359(4)
C15 H15 0.83(3)
Cl2S C1S 1.755(4)
C16 C20 1.361(4)
C16 H16 0.94(3)
C17 C25 1.365(3)
C18 C21 1.366(3)
C18 H18 0.97(3)
C19 C23 1.413(3)
C19 C27 1.412(3)
C20 H20 1.00(2)
C21 H21 0.99(3)
C22 C32 1.409(3)
C22 H22 0.95(3)
C23 H23 0.92(3)
C24 C26 1.412(3)
C24 C31 1.408(3)
C25 C28 1.409(3)
C25 H25 0.90(3)
C26 C32 1.360(4)
C26 H26 0.93(3)
C27 C28 1.353(4)
C27 H27 0.86(3)
C28 H28 1.01(3)
C29 C30 1.401(3)
C29 H29 0.97(2)
C30 C31 1.358(4)
C30 H30 0.89(3)
C31 H31 0.97(3)
C32 H32 0.98(3)
C1S H1SA 0.9900
C1S H1SB 0.9900
C1S Cl1S 1.764(3)

loop_
_geom_torsion_atom_site_label_1
_geom_torsion_atom_site_label_2
_geom_torsion_atom_site_label_3
_geom_torsion_atom_site_label_4
_geom_torsion
Pd1 P1 O1 C17 25.34(19)
Pd1 P1 O2 C6 -26.6(2)
Pd1 P1 O3 C9 61.1(2)
Pd1 N1 C7 C17 17.0(3)
Pd1 N1 C7 C19 -162.46(15)
Pd1 N1 C11 C15 169.99(19)
P1 O1 C17 C7 -37.0(3)
P1 O1 C17 C25 148.07(17)
P1 O2 C6 C8 -37.1(3)
P1 O2 C6 C13 147.13(18)
P1 O3 C9 C12 -6.0(3)
P1 O3 C9 C22 174.37(18)
N1 C7 C17 O1 13.1(3)
N1 C7 C17 C25 -172.3(2)
N1 C7 C19 C23 -8.6(3)
N1 C7 C19 C27 171.7(2)
N1 C11 C15 C23 -4.5(4)
O1 P1 O2 C6 105.57(18)
O1 P1 O3 C9 -67.8(2)
O1 C17 C25 C28 173.4(2)
N3 C12 C24 C26 179.5(2)
N3 C12 C24 C31 0.1(3)
N3 C29 C30 C31 0.1(4)
O2 P1 O1 C17 -108.48(17)
O2 P1 O3 C9 -172.7(2)
O2 C6 C8 N2 2.8(3)
O2 C6 C8 C14 -177.02(19)
O2 C6 C13 C16 175.2(2)
O3 P1 O1 C17 155.89(17)
O3 P1 O2 C6 -152.52(18)
O3 C9 C12 N3 1.7(3)
O3 C9 C12 C24 -179.56(19)
O3 C9 C22 C32 179.2(2)
N2 C8 C14 C18 2.8(3)
N2 C8 C14 C20 -177.3(2)
N2 C10 C21 C18 1.3(4)
C6 C8 C14 C18 -177.4(2)
C6 C8 C14 C20 2.5(3)
C6 C13 C16 C20 1.5(4)
C7 N1 C11 C15 -2.6(3)
C7 C17 C25 C28 -1.6(4)
C7 C19 C23 C15 1.4(3)
C7 C19 C27 C28 3.0(4)
C8 N2 C10 C21 -0.6(4)
C8 C6 C13 C16 -0.6(3)
C8 C14 C18 C21 -2.0(3)
C8 C14 C20 C16 -1.6(3)
C9 C12 C24 C26 0.8(3)
C9 C12 C24 C31 -178.6(2)
C9 C22 C32 C26 -0.1(4)
C10 N2 C8 C6 178.7(2)
C10 N2 C8 C14 -1.6(3)
C11 N1 C7 C17 -171.5(2)
C11 N1 C7 C19 9.0(3)
C11 C15 C23 C19 4.9(4)
C12 N3 C29 C30 0.4(4)
C12 C9 C22 C32 -0.4(3)
C12 C24 C26 C32 -1.3(3)
C12 C24 C31 C30 0.4(3)
C13 C6 C8 N2 178.4(2)
C13 C6 C8 C14 -1.4(3)
C13 C16 C20 C14 -0.4(4)
C14 C18 C21 C10 0.1(4)
C17 C7 C19 C23 171.9(2)
C17 C7 C19 C27 -7.8(3)
C17 C25 C28 C27 -3.7(4)
C18 C14 C20 C16 178.2(2)
C19 C7 C17 O1 -167.40(19)
C19 C7 C17 C25 7.2(3)
C19 C27 C28 C25 2.9(4)
C20 C14 C18 C21 178.1(2)
C22 C9 C12 N3 -178.7(2)
C22 C9 C12 C24 0.0(3)
C23 C19 C27 C28 -176.8(2)
C24 C26 C32 C22 1.0(4)
C26 C24 C31 C30 -179.0(2)
C27 C19 C23 C15 -178.8(2)
C29 N3 C12 C9 178.2(2)
C29 N3 C12 C24 -0.5(3)
C29 C30 C31 C24 -0.5(4)
C31 C24 C26 C32 178.1(2)
